data_7013139
loop_
_publ_author_name
'Fujihara, Tetsuaki'
'Okamura, Rei'
'Wada, Tohru'
'Tanaka, Koji'

_publ_section_title
;
 Coordination ability of 1,10-phenanthroline-5,6-dione: syntheses and
 redox behavior of a Ru(ii) complex with an o-quinoid moiety and of
 bridged Ru(ii)?M(ii) complexes (M = Pd, Pt)
;
_journal_issue 16
_journal_name_full 'Dalton Transactions'
_journal_page_first 3221
_journal_paper_doi 10.1039/b304912d
_journal_year 2003
_chemical_formula_sum 'C30 H21.5 Cl F6 N6.5 O2 P Ru'
_chemical_formula_weight 786.53
_space_group_IT_number 61
_symmetry_cell_setting orthorhombic
_symmetry_Int_Tables_number 61
_symmetry_space_group_name_Hall '-P 2ac 2ab'
_symmetry_space_group_name_H-M 'P b c a'
_cell_angle_alpha 90
_cell_angle_beta 90
_cell_angle_gamma 90
_cell_formula_units_Z 8
_cell_length_a 13.585(5)
_cell_length_b 15.898(6)
_cell_length_c 30.27(1)
_cell_measurement_reflns_used 12959
_cell_measurement_temperature 173.1
_cell_measurement_theta_max 27.5
_cell_measurement_theta_min 3.0
_cell_volume 6538(4)
_computing_cell_refinement CRYSTALCLEAR
_computing_data_collection CRYSTALCLEAR
_computing_data_reduction 'teXsan Ver. 1.11'
_computing_publication_material 'teXsan Ver. 1.11'
_computing_structure_refinement 'teXsan Ver. 1.10'
_computing_structure_solution SIR92
_diffrn_detector_area_resol_mean 14.62
_diffrn_measured_fraction_theta_full 0.9939
_diffrn_measured_fraction_theta_max 0.9939
_diffrn_measurement_device_type 'Rigaku/MSC Mercury CCD'
_diffrn_measurement_method \w
_diffrn_radiation_type 'Mo K\a'
_diffrn_radiation_wavelength 0.7107
_diffrn_reflns_av_R_equivalents 0.070
_diffrn_reflns_limit_h_max 17
_diffrn_reflns_limit_h_min -17
_diffrn_reflns_limit_k_max 20
_diffrn_reflns_limit_k_min -16
_diffrn_reflns_limit_l_max 39
_diffrn_reflns_limit_l_min -39
_diffrn_reflns_number 340
_diffrn_reflns_theta_full 27.48
_diffrn_reflns_theta_max 27.48
_exptl_absorpt_coefficient_mu 0.684
_exptl_absorpt_correction_type none
_exptl_crystal_colour 'Dark Orange'
_exptl_crystal_density_diffrn 1.598
_exptl_crystal_density_method 'not measured'
_exptl_crystal_description Plate
_exptl_crystal_size_max 0.200
_exptl_crystal_size_mid 0.150
_exptl_crystal_size_min 0.030
_refine_diff_density_max 1.50
_refine_diff_density_min -0.75
_refine_ls_extinction_method none
_refine_ls_goodness_of_fit_ref 1.973
_refine_ls_hydrogen_treatment noref
_refine_ls_number_parameters 412
_refine_ls_number_reflns 4005
_refine_ls_R_factor_gt 0.0781
_refine_ls_shift/su_max 0.0009
_refine_ls_structure_factor_coef Fsqd
_refine_ls_weighting_details 'w = 1/[\s^2^(Fo^2^) + (0.05000(Max(Fo^2^,0) + 2Fc^2^)/3)^2^]'
_refine_ls_weighting_scheme calc
_refine_ls_wR_factor_ref 0.1901
_reflns_number_gt 4005
_reflns_number_total 7447
_reflns_threshold_expression F^2^>3.0\s(F^2^)
_cod_data_source_file b304912d.txt
_cod_data_source_block '[Ru(trpy)(PD)Cl](PF6)_3/2(CH3CN)'
_cod_original_sg_symbol_H-M Pbca
_cod_original_formula_sum 'C30 H21.5 Cl F6 N6.5 O2 P Ru '
_cod_database_code 7013139

loop_
_symmetry_equiv_pos_as_xyz
x,y,z
1/2+x,1/2-y,-z
-x,1/2+y,1/2-z
1/2-x,-y,1/2+z
-x,-y,-z
1/2-x,1/2+y,z
x,1/2-y,1/2+z
1/2+x,y,1/2-z

loop_
_atom_site_label
_atom_site_type_symbol
_atom_site_fract_x
_atom_site_fract_y
_atom_site_fract_z
_atom_site_U_iso_or_equiv
_atom_site_adp_type
_atom_site_occupancy
_atom_site_calc_flag
_atom_site_refinement_flags
_atom_site_disorder_assembly
_atom_site_disorder_group
Ru(1) Ru 0.39570(5) 0.22271(5) 0.69198(2) 0.0240(2) Uani 1.00 d . . .
Cl(1) Cl 0.5644(2) 0.2221(2) 0.71491(8) 0.0339(6) Uani 1.00 d . . .
P(1) P 0.2281(3) 0.4539(2) 0.5612(1) 0.065(1) Uani 1.00 d . . .
F(1) F 0.1320(8) 0.5078(7) 0.5646(5) 0.138(5) Uani 1.00 d . . .
F(2) F 0.281(1) 0.5212(6) 0.5913(5) 0.166(6) Uani 1.00 d . . .
F(3) F 0.201(1) 0.4049(6) 0.6049(3) 0.134(5) Uani 1.00 d . . .
F(4) F 0.323(1) 0.3978(8) 0.5592(5) 0.169(6) Uani 1.00 d . . .
F(5) F 0.171(1) 0.3862(7) 0.5340(4) 0.137(5) Uani 1.00 d . . .
F(6) F 0.256(1) 0.5039(9) 0.5196(4) 0.165(6) Uani 1.00 d . . .
O(1) O 0.0981(6) 0.1880(6) 0.5256(3) 0.066(3) Uani 1.00 d . . .
O(2) O 0.2754(7) 0.2041(6) 0.4836(2) 0.064(3) Uani 1.00 d . . .
N(1) N 0.3865(5) 0.0965(5) 0.7079(3) 0.036(2) Uani 1.00 d . . .
N(2) N 0.3566(6) 0.2303(5) 0.7543(3) 0.033(2) Uani 1.00 d . . .
N(3) N 0.3918(6) 0.3536(4) 0.7003(2) 0.024(2) Uani 1.00 d . . .
N(4) N 0.2599(5) 0.2218(5) 0.6636(2) 0.026(2) Uani 1.00 d . . .
N(5) N 0.4310(5) 0.2146(5) 0.6246(2) 0.026(2) Uani 1.00 d . . .
N(6) N 0.357(2) 0.570(2) 0.3803(9) 0.083(8) Uiso 0.50 d P . .
N(7) N 0.862(1) -0.023(1) 0.1332(6) 0.116(6) Uiso 1.00 d . . .
C(1) C 0.4018(7) 0.0295(6) 0.6822(4) 0.038(3) Uani 1.00 d . . .
C(2) C 0.3973(9) -0.0531(7) 0.6980(5) 0.059(4) Uani 1.00 d . . .
C(3) C 0.3778(8) -0.0670(7) 0.7422(5) 0.056(4) Uani 1.00 d . . .
C(4) C 0.3607(8) 0.0001(8) 0.7690(4) 0.048(3) Uani 1.00 d . . .
C(5) C 0.3632(8) 0.0833(6) 0.7510(4) 0.036(3) Uani 1.00 d . . .
C(6) C 0.3445(7) 0.1585(7) 0.7773(3) 0.035(3) Uani 1.00 d . . .
C(7) C 0.3181(8) 0.1637(9) 0.8223(4) 0.052(4) Uani 1.00 d . . .
C(8) C 0.3076(9) 0.242(1) 0.8415(4) 0.062(4) Uani 1.00 d . . .
C(9) C 0.3242(8) 0.3144(8) 0.8177(3) 0.045(3) Uani 1.00 d . . .
C(10) C 0.3500(7) 0.3072(7) 0.7731(3) 0.036(3) Uani 1.00 d . . .
C(11) C 0.3716(6) 0.3763(6) 0.7430(3) 0.031(3) Uani 1.00 d . . .
C(12) C 0.3705(7) 0.4624(7) 0.7544(4) 0.045(3) Uani 1.00 d . . .
C(13) C 0.3890(9) 0.5226(7) 0.7251(4) 0.048(3) Uani 1.00 d . . .
C(14) C 0.4073(9) 0.4970(7) 0.6823(4) 0.050(4) Uani 1.00 d . . .
C(15) C 0.4086(8) 0.4125(6) 0.6696(4) 0.040(3) Uani 1.00 d . . .
C(16) C 0.1740(6) 0.2255(6) 0.6859(3) 0.030(2) Uani 1.00 d . . .
C(17) C 0.0834(7) 0.2241(7) 0.6637(4) 0.039(3) Uani 1.00 d . . .
C(18) C 0.0808(7) 0.2142(7) 0.6190(4) 0.041(3) Uani 1.00 d . . .
C(19) C 0.1681(7) 0.2099(6) 0.5960(3) 0.034(3) Uani 1.00 d . . .
C(20) C 0.2566(7) 0.2138(5) 0.6192(3) 0.024(2) Uani 1.00 d . . .
C(21) C 0.3529(7) 0.2115(6) 0.5974(3) 0.026(2) Uani 1.00 d . . .
C(22) C 0.3618(8) 0.2072(6) 0.5521(3) 0.035(3) Uani 1.00 d . . .
C(23) C 0.4556(9) 0.2074(8) 0.5339(4) 0.054(4) Uani 1.00 d . . .
C(24) C 0.5358(10) 0.2121(9) 0.5622(4) 0.062(4) Uani 1.00 d . . .
C(25) C 0.5229(7) 0.2142(8) 0.6070(3) 0.038(3) Uani 1.00 d . . .
C(26) C 0.1714(8) 0.1998(7) 0.5471(4) 0.043(3) Uani 1.00 d . . .
C(27) C 0.2731(9) 0.2026(7) 0.5234(4) 0.045(3) Uani 1.00 d . . .
C(28) C 0.442(2) 0.535(2) 0.4497(9) 0.065(7) Uiso 0.50 d P . .
C(29) C 0.396(2) 0.547(2) 0.4106(8) 0.051(6) Uiso 0.50 d P . .
C(30) C 0.910(2) 0.039(2) 0.0575(9) 0.154(9) Uiso 1.00 d . . .
C(31) C 0.877(1) 0.005(1) 0.0998(6) 0.083(5) Uiso 1.00 d . . .
H(1) H 0.4177 0.0378 0.6511 0.0477 Uiso 1.00 calc . . .
H(2) H 0.4070 -0.1000 0.6787 0.0659 Uiso 1.00 calc . . .
H(3) H 0.3755 -0.1233 0.7531 0.0634 Uiso 1.00 calc . . .
H(4) H 0.3485 -0.0099 0.8004 0.0616 Uiso 1.00 calc . . .
H(5) H 0.3080 0.1126 0.8401 0.0610 Uiso 1.00 calc . . .
H(6) H 0.2875 0.2463 0.8717 0.0740 Uiso 1.00 calc . . .
H(7) H 0.3182 0.3695 0.8312 0.0543 Uiso 1.00 calc . . .
H(8) H 0.3562 0.4777 0.7849 0.0516 Uiso 1.00 calc . . .
H(9) H 0.3893 0.5816 0.7330 0.0572 Uiso 1.00 calc . . .
H(10) H 0.4220 0.5390 0.6598 0.0585 Uiso 1.00 calc . . .
H(11) H 0.4218 0.3971 0.6389 0.0493 Uiso 1.00 calc . . .
H(12) H 0.1749 0.2291 0.7177 0.0369 Uiso 1.00 calc . . .
H(13) H 0.0229 0.2322 0.6797 0.0447 Uiso 1.00 calc . . .
H(14) H 0.0189 0.2106 0.6037 0.0467 Uiso 1.00 calc . . .
H(15) H 0.4642 0.2044 0.5019 0.0636 Uiso 1.00 calc . . .
H(16) H 0.6020 0.2142 0.5499 0.0733 Uiso 1.00 calc . . .
H(17) H 0.5794 0.2138 0.6266 0.0466 Uiso 1.00 calc . . .

loop_
_atom_site_aniso_label
_atom_site_aniso_U_11
_atom_site_aniso_U_22
_atom_site_aniso_U_33
_atom_site_aniso_U_12
_atom_site_aniso_U_13
_atom_site_aniso_U_23
Ru(1) 0.0249(3) 0.0242(3) 0.0229(3) -0.0014(4) -0.0013(3) 0.0023(4)
Cl(1) 0.029(1) 0.035(1) 0.037(1) -0.003(1) -0.0075(10) 0.001(1)
P(1) 0.083(3) 0.035(2) 0.077(3) 0.004(2) 0.003(2) 0.007(2)
F(1) 0.104(8) 0.110(9) 0.20(1) 0.033(7) -0.002(8) -0.010(9)
F(2) 0.23(1) 0.061(6) 0.21(1) -0.046(8) -0.12(1) 0.018(7)
F(3) 0.24(1) 0.076(7) 0.089(7) -0.025(8) 0.041(8) 0.011(6)
F(4) 0.18(1) 0.103(9) 0.23(2) 0.086(9) 0.05(1) 0.018(10)
F(5) 0.22(1) 0.079(7) 0.113(8) -0.034(8) -0.052(9) -0.016(6)
F(6) 0.17(1) 0.19(1) 0.14(1) -0.01(1) 0.039(9) 0.11(1)
O(1) 0.063(5) 0.084(7) 0.050(5) -0.001(5) -0.033(5) -0.003(5)
O(2) 0.077(6) 0.092(7) 0.024(4) 0.010(6) -0.007(4) -0.004(4)
N(1) 0.018(4) 0.025(4) 0.064(6) -0.004(4) 0.000(4) -0.008(4)
N(2) 0.026(4) 0.044(5) 0.029(4) -0.003(5) -0.002(3) 0.000(4)
N(3) 0.034(4) 0.019(3) 0.019(4) -0.001(3) -0.011(4) -0.004(3)
N(4) 0.028(4) 0.022(3) 0.027(4) -0.004(4) -0.003(3) 0.002(3)
N(5) 0.031(4) 0.023(4) 0.025(4) -0.004(4) 0.004(3) 0.001(3)
C(1) 0.028(5) 0.030(5) 0.058(7) -0.006(5) -0.008(5) -0.009(4)
C(2) 0.037(6) 0.032(5) 0.11(1) 0.001(6) -0.019(8) -0.002(7)
C(3) 0.040(7) 0.028(6) 0.10(1) -0.007(5) -0.007(7) 0.016(6)
C(4) 0.027(5) 0.051(7) 0.066(8) -0.012(5) -0.008(6) 0.022(6)
C(5) 0.030(5) 0.035(5) 0.041(6) -0.006(5) -0.008(5) 0.003(6)
C(6) 0.027(5) 0.049(6) 0.031(5) -0.013(5) -0.010(4) 0.009(5)
C(7) 0.034(6) 0.079(9) 0.042(7) 0.000(7) -0.004(5) 0.019(6)
C(8) 0.037(6) 0.11(1) 0.035(6) 0.007(7) 0.006(6) -0.009(7)
C(9) 0.040(6) 0.066(8) 0.028(6) -0.009(6) -0.002(5) -0.013(5)
C(10) 0.026(5) 0.051(7) 0.032(6) 0.001(5) -0.003(5) -0.009(5)
C(11) 0.023(5) 0.036(5) 0.033(6) 0.005(4) -0.012(4) -0.009(4)
C(12) 0.029(6) 0.052(7) 0.053(7) 0.006(5) -0.012(5) -0.034(6)
C(13) 0.044(6) 0.029(5) 0.072(8) 0.008(6) -0.018(7) -0.011(5)
C(14) 0.056(7) 0.029(5) 0.064(9) -0.002(6) -0.014(7) -0.005(5)
C(15) 0.041(6) 0.027(5) 0.051(6) 0.003(5) 0.005(6) 0.009(5)
C(16) 0.030(4) 0.025(4) 0.035(5) 0.001(4) 0.003(4) 0.004(5)
C(17) 0.028(5) 0.035(5) 0.054(7) -0.009(5) 0.002(5) -0.001(6)
C(18) 0.035(5) 0.029(5) 0.058(7) 0.003(5) -0.014(5) 0.008(5)
C(19) 0.042(5) 0.023(5) 0.037(6) 0.006(5) -0.018(5) 0.000(4)
C(20) 0.032(5) 0.018(4) 0.023(4) 0.004(4) -0.006(4) -0.009(4)
C(21) 0.027(4) 0.027(5) 0.025(5) 0.006(4) 0.002(4) 0.005(4)
C(22) 0.052(6) 0.028(5) 0.025(5) 0.001(5) -0.004(5) -0.003(4)
C(23) 0.058(7) 0.070(9) 0.034(6) -0.006(7) 0.018(6) 0.006(6)
C(24) 0.056(7) 0.09(1) 0.035(6) 0.006(8) 0.019(6) 0.015(7)
C(25) 0.025(5) 0.056(7) 0.033(5) -0.005(5) 0.004(4) 0.004(6)
C(26) 0.050(6) 0.043(6) 0.035(6) 0.015(5) -0.023(5) -0.002(5)
C(27) 0.063(7) 0.039(6) 0.032(6) 0.009(6) -0.012(5) -0.002(5)

loop_
_atom_type_symbol
_atom_type_description
_atom_type_scat_dispersion_real
_atom_type_scat_dispersion_imag
_atom_type_scat_source
C C 0.003 0.002
;International Tables for Crystallography
(1992, Vol. C, Tables 4.2.6.8 and 6.1.1.1)
;
H H 0.000 0.000
;International Tables for Crystallography
(1992, Vol. C, Table 6.1.1.2)
;
N N 0.006 0.003
;International Tables for Crystallography
(1992, Vol. C, Tables 4.2.6.8 and 6.1.1.1)
;
O O 0.011 0.006
;International Tables for Crystallography
(1992, Vol. C, Tables 4.2.6.8 and 6.1.1.1)
;
Ru Ru -1.259 0.836
;International Tables for Crystallography
(1992, Vol. C, Tables 4.2.6.8 and 6.1.1.1)
;
Cl Cl 0.148 0.159
;International Tables for Crystallography
(1992, Vol. C, Tables 4.2.6.8 and 6.1.1.1)
;
P P 0.102 0.094
;International Tables for Crystallography
(1992, Vol. C, Tables 4.2.6.8 and 6.1.1.1)
;
F F 0.017 0.010
;International Tables for Crystallography
(1992, Vol. C, Tables 4.2.6.8 and 6.1.1.1)
;

loop_
_geom_angle_atom_site_label_1
_geom_angle_atom_site_label_2
_geom_angle_atom_site_label_3
_geom_angle
_geom_angle_site_symmetry_1
_geom_angle_site_symmetry_2
_geom_angle_site_symmetry_3
_geom_angle_publ_flag
Cl(1) Ru(1) N(1) 89.2(2) . . . yes
Cl(1) Ru(1) N(2) 88.9(2) . . . yes
Cl(1) Ru(1) N(3) 89.6(2) . . . yes
Cl(1) Ru(1) N(4) 171.9(2) . . . yes
Cl(1) Ru(1) N(5) 93.6(2) . . . yes
N(1) Ru(1) N(2) 79.6(4) . . . yes
N(1) Ru(1) N(3) 159.1(3) . . . yes
N(1) Ru(1) N(4) 92.1(3) . . . yes
N(1) Ru(1) N(5) 100.4(3) . . . yes
N(2) Ru(1) N(3) 79.5(3) . . . yes
N(2) Ru(1) N(4) 99.2(3) . . . yes
N(2) Ru(1) N(5) 177.5(3) . . . yes
N(3) Ru(1) N(4) 92.0(3) . . . yes
N(3) Ru(1) N(5) 100.6(3) . . . yes
N(4) Ru(1) N(5) 78.3(3) . . . yes
F(1) P(1) F(2) 88.3(7) . . . yes
F(1) P(1) F(3) 91.1(7) . . . yes
F(1) P(1) F(4) 177.8(7) . . . yes
F(1) P(1) F(5) 89.7(8) . . . yes
F(1) P(1) F(6) 88.5(8) . . . yes
F(2) P(1) F(3) 87.5(7) . . . yes
F(2) P(1) F(4) 92.0(8) . . . yes
F(2) P(1) F(5) 175.9(9) . . . yes
F(2) P(1) F(6) 90.7(8) . . . yes
F(3) P(1) F(4) 86.7(7) . . . yes
F(3) P(1) F(5) 89.1(6) . . . yes
F(3) P(1) F(6) 178.2(8) . . . yes
F(4) P(1) F(5) 89.9(8) . . . yes
F(4) P(1) F(6) 93.7(8) . . . yes
F(5) P(1) F(6) 92.7(8) . . . yes
Ru(1) N(1) C(1) 129.0(8) . . . yes
Ru(1) N(1) C(5) 112.7(6) . . . yes
C(1) N(1) C(5) 118.2(9) . . . yes
Ru(1) N(2) C(6) 118.6(7) . . . yes
Ru(1) N(2) C(10) 118.6(7) . . . yes
C(6) N(2) C(10) 122.6(9) . . . yes
Ru(1) N(3) C(11) 112.2(6) . . . yes
Ru(1) N(3) C(15) 127.3(6) . . . yes
C(11) N(3) C(15) 120.4(8) . . . yes
Ru(1) N(4) C(16) 124.9(6) . . . yes
Ru(1) N(4) C(20) 116.8(6) . . . yes
C(16) N(4) C(20) 118.2(7) . . . yes
Ru(1) N(5) C(21) 114.7(6) . . . yes
Ru(1) N(5) C(25) 126.4(6) . . . yes
C(21) N(5) C(25) 118.9(8) . . . yes
N(1) C(1) C(2) 122(1) . . . yes
C(1) C(2) C(3) 119(1) . . . yes
C(2) C(3) C(4) 119(1) . . . yes
C(3) C(4) C(5) 119(1) . . . yes
N(1) C(5) C(4) 120(1) . . . yes
N(1) C(5) C(6) 116.1(9) . . . yes
C(4) C(5) C(6) 123(1) . . . yes
N(2) C(6) C(5) 113.0(9) . . . yes
N(2) C(6) C(7) 118(1) . . . yes
C(5) C(6) C(7) 128(1) . . . yes
C(6) C(7) C(8) 119(1) . . . yes
C(7) C(8) C(9) 121(1) . . . yes
C(8) C(9) C(10) 118(1) . . . yes
N(2) C(10) C(9) 119(1) . . . yes
N(2) C(10) C(11) 113.8(9) . . . yes
C(9) C(10) C(11) 126.3(10) . . . yes
N(3) C(11) C(10) 115.6(8) . . . yes
N(3) C(11) C(12) 119.1(10) . . . yes
C(10) C(11) C(12) 125.2(10) . . . yes
C(11) C(12) C(13) 122(1) . . . yes
C(12) C(13) C(14) 116(1) . . . yes
C(13) C(14) C(15) 122(1) . . . yes
N(3) C(15) C(14) 118(1) . . . yes
N(4) C(16) C(17) 121.2(8) . . . yes
C(16) C(17) C(18) 120.0(9) . . . yes
C(17) C(18) C(19) 119.0(9) . . . yes
C(18) C(19) C(20) 119.1(9) . . . yes
C(18) C(19) C(26) 122.2(9) . . . yes
C(20) C(19) C(26) 118.7(9) . . . yes
N(4) C(20) C(19) 122.3(8) . . . yes
N(4) C(20) C(21) 114.9(8) . . . yes
C(19) C(20) C(21) 122.8(8) . . . yes
N(5) C(21) C(20) 115.3(7) . . . yes
N(5) C(21) C(22) 122.9(9) . . . yes
C(20) C(21) C(22) 121.8(9) . . . yes
C(21) C(22) C(23) 118.3(10) . . . yes
C(21) C(22) C(27) 120.8(10) . . . yes
C(23) C(22) C(27) 120.8(9) . . . yes
C(22) C(23) C(24) 118.4(10) . . . yes
C(23) C(24) C(25) 120(1) . . . yes
N(5) C(25) C(24) 120.5(10) . . . yes
O(1) C(26) C(19) 121(1) . . . yes
O(1) C(26) C(27) 119(1) . . . yes
C(19) C(26) C(27) 118.8(9) . . . yes
O(2) C(27) C(22) 124(1) . . . yes
O(2) C(27) C(26) 119(1) . . . yes
C(22) C(27) C(26) 116.8(9) . . . yes
N(6) C(29) C(28) 169(3) . . . yes
N(7) C(31) C(30) 172(2) . . . yes

loop_
_geom_bond_atom_site_label_1
_geom_bond_atom_site_label_2
_geom_bond_distance
_geom_bond_site_symmetry_1
_geom_bond_site_symmetry_2
_geom_bond_publ_flag
Ru(1) Cl(1) 2.395(2) . . yes
Ru(1) N(1) 2.068(8) . . yes
Ru(1) N(2) 1.963(8) . . yes
Ru(1) N(3) 2.097(7) . . yes
Ru(1) N(4) 2.035(7) . . yes
Ru(1) N(5) 2.098(7) . . yes
P(1) F(1) 1.57(1) . . yes
P(1) F(2) 1.58(1) . . yes
P(1) F(3) 1.58(1) . . yes
P(1) F(4) 1.57(1) . . yes
P(1) F(5) 1.56(1) . . yes
P(1) F(6) 1.533(10) . . yes
O(1) C(26) 1.21(1) . . yes
O(2) C(27) 1.20(1) . . yes
N(1) C(1) 1.33(1) . . yes
N(1) C(5) 1.36(1) . . yes
N(2) C(6) 1.35(1) . . yes
N(2) C(10) 1.35(1) . . yes
N(3) C(11) 1.37(1) . . yes
N(3) C(15) 1.34(1) . . yes
N(4) C(16) 1.35(1) . . yes
N(4) C(20) 1.35(1) . . yes
N(5) C(21) 1.35(1) . . yes
N(5) C(25) 1.36(1) . . yes
N(6) C(29) 1.12(3) . . yes
N(7) C(31) 1.12(2) . . yes
C(1) C(2) 1.40(2) . . yes
C(2) C(3) 1.38(2) . . yes
C(3) C(4) 1.36(2) . . yes
C(4) C(5) 1.43(1) . . yes
C(5) C(6) 1.46(1) . . yes
C(6) C(7) 1.41(2) . . yes
C(7) C(8) 1.38(2) . . yes
C(8) C(9) 1.37(2) . . yes
C(9) C(10) 1.40(1) . . yes
C(10) C(11) 1.46(1) . . yes
C(11) C(12) 1.41(1) . . yes
C(12) C(13) 1.33(2) . . yes
C(13) C(14) 1.38(2) . . yes
C(14) C(15) 1.40(1) . . yes
C(16) C(17) 1.40(1) . . yes
C(17) C(18) 1.36(2) . . yes
C(18) C(19) 1.38(1) . . yes
C(19) C(20) 1.39(1) . . yes
C(19) C(26) 1.49(1) . . yes
C(20) C(21) 1.47(1) . . yes
C(21) C(22) 1.38(1) . . yes
C(22) C(23) 1.39(2) . . yes
C(22) C(27) 1.49(1) . . yes
C(23) C(24) 1.39(2) . . yes
C(24) C(25) 1.37(1) . . yes
C(26) C(27) 1.56(2) . . yes
C(28) C(29) 1.35(3) . . yes
C(30) C(31) 1.46(3) . . yes

loop_
_geom_torsion_atom_site_label_1
_geom_torsion_atom_site_label_2
_geom_torsion_atom_site_label_3
_geom_torsion_atom_site_label_4
_geom_torsion
_geom_torsion_site_symmetry_1
_geom_torsion_site_symmetry_2
_geom_torsion_site_symmetry_3
_geom_torsion_site_symmetry_4
_geom_torsion_publ_flag
Ru(1) N(1) C(1) C(2) 177.0(8) . . . . yes
Ru(1) N(1) C(5) C(4) -175.3(8) . . . . yes
Ru(1) N(1) C(5) C(6) 2(1) . . . . yes
Ru(1) N(2) C(6) C(5) 0(1) . . . . yes
Ru(1) N(2) C(6) C(7) 178.8(7) . . . . yes
Ru(1) N(2) C(10) C(9) -178.7(7) . . . . yes
Ru(1) N(2) C(10) C(11) 1(1) . . . . yes
Ru(1) N(3) C(11) C(10) -4(1) . . . . yes
Ru(1) N(3) C(11) C(12) 177.4(7) . . . . yes
Ru(1) N(3) C(15) C(14) -176.8(8) . . . . yes
Ru(1) N(4) C(16) C(17) -179.6(7) . . . . yes
Ru(1) N(4) C(20) C(19) 178.1(7) . . . . yes
Ru(1) N(4) C(20) C(21) -3.3(10) . . . . yes
Ru(1) N(5) C(21) C(20) -0.4(10) . . . . yes
Ru(1) N(5) C(21) C(22) 179.2(7) . . . . yes
Ru(1) N(5) C(25) C(24) -177.3(10) . . . . yes
Cl(1) Ru(1) N(1) C(1) -91.9(8) . . . . yes
Cl(1) Ru(1) N(1) C(5) 86.8(6) . . . . yes
Cl(1) Ru(1) N(2) C(6) -88.2(7) . . . . yes
Cl(1) Ru(1) N(2) C(10) 87.0(7) . . . . yes
Cl(1) Ru(1) N(3) C(11) -85.1(6) . . . . yes
Cl(1) Ru(1) N(3) C(15) 93.2(8) . . . . yes
Cl(1) Ru(1) N(4) C(16) 179(1) . . . . yes
Cl(1) Ru(1) N(4) C(20) 1(2) . . . . yes
Cl(1) Ru(1) N(5) C(21) 178.9(6) . . . . yes
Cl(1) Ru(1) N(5) C(25) -2.7(9) . . . . yes
O(1) C(26) C(19) C(18) -6(1) . . . . yes
O(1) C(26) C(19) C(20) 172(1) . . . . yes
O(1) C(26) C(27) O(2) 9(1) . . . . yes
O(1) C(26) C(27) C(22) -173(1) . . . . yes
O(2) C(27) C(22) C(21) 175(1) . . . . yes
O(2) C(27) C(22) C(23) -4(1) . . . . yes
O(2) C(27) C(26) C(19) -171.6(10) . . . . yes
N(1) Ru(1) N(2) C(6) 1.2(7) . . . . yes
N(1) Ru(1) N(2) C(10) 176.4(8) . . . . yes
N(1) Ru(1) N(3) C(11) 1(1) . . . . yes
N(1) Ru(1) N(3) C(15) -179.9(8) . . . . yes
N(1) Ru(1) N(4) C(16) 79.7(8) . . . . yes
N(1) Ru(1) N(4) C(20) -97.8(6) . . . . yes
N(1) Ru(1) N(5) C(21) 89.0(7) . . . . yes
N(1) Ru(1) N(5) C(25) -92.6(9) . . . . yes
N(1) C(1) C(2) C(3) -1(1) . . . . yes
N(1) C(5) C(4) C(3) -2(1) . . . . yes
N(1) C(5) C(6) N(2) -1(1) . . . . yes
N(1) C(5) C(6) C(7) 179.3(9) . . . . yes
N(2) Ru(1) N(1) C(1) 179.1(9) . . . . yes
N(2) Ru(1) N(1) C(5) -2.2(7) . . . . yes
N(2) Ru(1) N(3) C(11) 3.8(6) . . . . yes
N(2) Ru(1) N(3) C(15) -177.8(9) . . . . yes
N(2) Ru(1) N(4) C(16) -0.2(8) . . . . yes
N(2) Ru(1) N(4) C(20) -177.6(6) . . . . yes
N(2) Ru(1) N(5) C(21) 0(7) . . . . yes
N(2) Ru(1) N(5) C(25) 177(7) . . . . yes
N(2) C(6) C(5) C(4) 176.2(9) . . . . yes
N(2) C(6) C(7) C(8) -1(1) . . . . yes
N(2) C(10) C(9) C(8) 1(1) . . . . yes
N(2) C(10) C(11) N(3) 2(1) . . . . yes
N(2) C(10) C(11) C(12) -179.6(9) . . . . yes
N(3) Ru(1) N(1) C(1) -178.8(8) . . . . yes
N(3) Ru(1) N(1) C(5) 0(1) . . . . yes
N(3) Ru(1) N(2) C(6) -178.0(7) . . . . yes
N(3) Ru(1) N(2) C(10) -2.8(7) . . . . yes
N(3) Ru(1) N(4) C(16) -79.8(8) . . . . yes
N(3) Ru(1) N(4) C(20) 102.8(6) . . . . yes
N(3) Ru(1) N(5) C(21) -90.8(7) . . . . yes
N(3) Ru(1) N(5) C(25) 87.6(9) . . . . yes
N(3) C(11) C(10) C(9) -177.8(9) . . . . yes
N(3) C(11) C(12) C(13) 0(1) . . . . yes
N(3) C(15) C(14) C(13) 0(1) . . . . yes
N(4) Ru(1) N(1) C(1) 80.1(8) . . . . yes
N(4) Ru(1) N(1) C(5) -101.2(7) . . . . yes
N(4) Ru(1) N(2) C(6) 91.7(7) . . . . yes
N(4) Ru(1) N(2) C(10) -93.2(7) . . . . yes
N(4) Ru(1) N(3) C(11) 102.9(6) . . . . yes
N(4) Ru(1) N(3) C(15) -78.8(9) . . . . yes
N(4) Ru(1) N(5) C(21) -1.0(6) . . . . yes
N(4) Ru(1) N(5) C(25) 177.4(9) . . . . yes
N(4) C(16) C(17) C(18) 3(1) . . . . yes
N(4) C(20) C(19) C(18) 0(1) . . . . yes
N(4) C(20) C(19) C(26) -179.2(8) . . . . yes
N(4) C(20) C(21) N(5) 2(1) . . . . yes
N(4) C(20) C(21) C(22) -177.2(9) . . . . yes
N(5) Ru(1) N(1) C(1) 1.6(9) . . . . yes
N(5) Ru(1) N(1) C(5) -179.7(7) . . . . yes
N(5) Ru(1) N(2) C(6) 91(7) . . . . yes
N(5) Ru(1) N(2) C(10) -93(7) . . . . yes
N(5) Ru(1) N(3) C(11) -178.7(6) . . . . yes
N(5) Ru(1) N(3) C(15) -0.3(9) . . . . yes
N(5) Ru(1) N(4) C(16) 179.8(8) . . . . yes
N(5) Ru(1) N(4) C(20) 2.4(6) . . . . yes
N(5) C(21) C(20) C(19) -179.0(9) . . . . yes
N(5) C(21) C(22) C(23) -1(1) . . . . yes
N(5) C(21) C(22) C(27) 179.1(9) . . . . yes
N(5) C(25) C(24) C(23) -2(2) . . . . yes
C(1) N(1) C(5) C(4) 3(1) . . . . yes
C(1) N(1) C(5) C(6) -178.3(9) . . . . yes
C(1) C(2) C(3) C(4) 1(1) . . . . yes
C(2) C(1) N(1) C(5) -1(1) . . . . yes
C(2) C(3) C(4) C(5) 0(1) . . . . yes
C(3) C(4) C(5) C(6) 179(1) . . . . yes
C(4) C(5) C(6) C(7) -2(1) . . . . yes
C(5) C(6) N(2) C(10) -175.0(9) . . . . yes
C(5) C(6) C(7) C(8) 177(1) . . . . yes
C(6) N(2) C(10) C(9) -3(1) . . . . yes
C(6) N(2) C(10) C(11) 176.3(9) . . . . yes
C(6) C(7) C(8) C(9) -1(1) . . . . yes
C(7) C(6) N(2) C(10) 3(1) . . . . yes
C(7) C(8) C(9) C(10) 1(1) . . . . yes
C(8) C(9) C(10) C(11) -179(1) . . . . yes
C(9) C(10) C(11) C(12) 0(1) . . . . yes
C(10) C(11) N(3) C(15) 177.2(9) . . . . yes
C(10) C(11) C(12) C(13) -178(1) . . . . yes
C(11) N(3) C(15) C(14) 1(1) . . . . yes
C(11) C(12) C(13) C(14) 1(1) . . . . yes
C(12) C(11) N(3) C(15) -1(1) . . . . yes
C(12) C(13) C(14) C(15) -1(1) . . . . yes
C(16) N(4) C(20) C(19) 0(1) . . . . yes
C(16) N(4) C(20) C(21) 179.1(8) . . . . yes
C(16) C(17) C(18) C(19) -3(1) . . . . yes
C(17) C(16) N(4) C(20) -2(1) . . . . yes
C(17) C(18) C(19) C(20) 1(1) . . . . yes
C(17) C(18) C(19) C(26) -179.6(10) . . . . yes
C(18) C(19) C(20) C(21) -178.6(9) . . . . yes
C(18) C(19) C(26) C(27) 175.2(9) . . . . yes
C(19) C(20) C(21) C(22) 1(1) . . . . yes
C(19) C(26) C(27) C(22) 5(1) . . . . yes
C(20) C(19) C(26) C(27) -5(1) . . . . yes
C(20) C(21) N(5) C(25) -178.9(9) . . . . yes
C(20) C(21) C(22) C(23) 178.4(10) . . . . yes
C(20) C(21) C(22) C(27) -1(1) . . . . yes
C(21) N(5) C(25) C(24) 1(1) . . . . yes
C(21) C(20) C(19) C(26) 2(1) . . . . yes
C(21) C(22) C(23) C(24) 0(1) . . . . yes
C(21) C(22) C(27) C(26) -2(1) . . . . yes
C(22) C(21) N(5) C(25) 0(1) . . . . yes
C(22) C(23) C(24) C(25) 1(2) . . . . yes
C(23) C(22) C(27) C(26) 178(1) . . . . yes
C(24) C(23) C(22) C(27) 179(1) . . . . yes
C(24) C(23) C(22) C(27) 179(1) . . . . yes
